data_2240307
loop_
_publ_author_name
'Jeon, Youngeun'
'Kang, Gihaeng'
'Cho, Seonghwa'
'Kim, Tae Ho'

_publ_section_title
;
 Crystal structure of cyprodinil
;
_journal_coeditor_code HG5422
_journal_issue 1
_journal_name_full 'Acta Crystallographica Section E'
_journal_page_first o5
_journal_paper_doi 10.1107/S2056989014025742
_journal_volume 71
_journal_year 2015
_chemical_formula_iupac 'C14 H15 N3'
_chemical_formula_moiety 'C14 H15 N3'
_chemical_formula_sum 'C14 H15 N3'
_chemical_formula_weight 225.29
_chemical_name_systematic
;
4-Cyclopropyl-6-methyl-<i>N</i>-phenylpyrimidin-2-amine
;
_space_group_IT_number 14
_symmetry_cell_setting monoclinic
_symmetry_space_group_name_Hall '-P 2ybc'
_symmetry_space_group_name_H-M 'P 1 21/c 1'
_atom_sites_solution_hydrogens geom
_atom_sites_solution_primary direct
_atom_sites_solution_secondary difmap
_audit_creation_method SHELXTL
_cell_angle_alpha 90.00
_cell_angle_beta 100.288(2)
_cell_angle_gamma 90.00
_cell_formula_units_Z 4
_cell_length_a 13.1920(6)
_cell_length_b 5.3176(2)
_cell_length_c 16.8641(7)
_cell_measurement_reflns_used 8168
_cell_measurement_temperature 173(2)
_cell_measurement_theta_max 28.24
_cell_measurement_theta_min 2.45
_cell_volume 1163.99(8)
_computing_cell_refinement
;
SAINT (Bruker, 2009)
;
_computing_data_collection
;
APEX2 (Bruker, 2009)
;
_computing_data_reduction
;
SAINT (Bruker, 2009)
;
_computing_molecular_graphics
;
DIAMOND (Brandenburg, 2010)
;
_computing_publication_material
;
SHELXTL (Sheldrick, 2008)
;
_computing_structure_refinement
;
SHELXTL (Sheldrick, 2008)
;
_computing_structure_solution
;
SHELXTL (Sheldrick, 2008)
;
_diffrn_ambient_temperature 173(2)
_diffrn_measured_fraction_theta_full 0.993
_diffrn_measured_fraction_theta_max 0.993
_diffrn_measurement_device_type 'Bruker APEXII CCD'
_diffrn_measurement_method '\f and \w scans'
_diffrn_radiation_monochromator graphite
_diffrn_radiation_source 'fine-focus sealed tube'
_diffrn_radiation_type MoK\a
_diffrn_radiation_wavelength 0.71073
_diffrn_reflns_av_R_equivalents 0.0556
_diffrn_reflns_av_sigmaI/netI 0.0283
_diffrn_reflns_limit_h_max 17
_diffrn_reflns_limit_h_min -17
_diffrn_reflns_limit_k_max 7
_diffrn_reflns_limit_k_min -7
_diffrn_reflns_limit_l_max 22
_diffrn_reflns_limit_l_min -21
_diffrn_reflns_number 18116
_diffrn_reflns_theta_full 28.29
_diffrn_reflns_theta_max 28.29
_diffrn_reflns_theta_min 1.57
_exptl_absorpt_coefficient_mu 0.079
_exptl_absorpt_correction_T_max 0.9860
_exptl_absorpt_correction_T_min 0.9654
_exptl_absorpt_correction_type multi-scan
_exptl_absorpt_process_details
;
(SADABS; Bruker, 2009)
;
_exptl_crystal_colour colourless
_exptl_crystal_density_diffrn 1.286
_exptl_crystal_density_method 'not measured'
_exptl_crystal_description Block
_exptl_crystal_F_000 480
_exptl_crystal_size_max 0.45
_exptl_crystal_size_mid 0.22
_exptl_crystal_size_min 0.18
_refine_diff_density_max 0.292
_refine_diff_density_min -0.308
_refine_ls_extinction_method none
_refine_ls_goodness_of_fit_ref 1.143
_refine_ls_hydrogen_treatment constr
_refine_ls_matrix_type full
_refine_ls_number_parameters 155
_refine_ls_number_reflns 2864
_refine_ls_number_restraints 0
_refine_ls_restrained_S_all 1.143
_refine_ls_R_factor_all 0.0643
_refine_ls_R_factor_gt 0.0564
_refine_ls_shift/su_max 0.000
_refine_ls_shift/su_mean 0.000
_refine_ls_structure_factor_coef Fsqd
_refine_ls_weighting_details 'calc w=1/[\s^2^(Fo^2^)+(0.0577P)^2^+1.3715P] where P=(Fo^2^+2Fc^2^)/3'
_refine_ls_weighting_scheme calc
_refine_ls_wR_factor_gt 0.1601
_refine_ls_wR_factor_ref 0.1655
_reflns_number_gt 2463
_reflns_number_total 2864
_reflns_threshold_expression I>2\s(I)
_cod_data_source_file hg5422sup1.cif
_cod_data_source_block I
_cod_original_sg_symbol_H-M 'P 21/c'
_cod_database_code 2240307
_cod_database_fobs_code 2240307

loop_
_symmetry_equiv_pos_as_xyz
'x, y, z'
'-x, y+1/2, -z+1/2'
'-x, -y, -z'
'x, -y-1/2, z-1/2'

loop_
_atom_site_type_symbol
_atom_site_label
_atom_site_fract_x
_atom_site_fract_y
_atom_site_fract_z
_atom_site_U_iso_or_equiv
_atom_site_adp_type
_atom_site_calc_flag
_atom_site_refinement_flags
_atom_site_occupancy
_atom_site_symmetry_multiplicity
N N1 0.64381(12) 0.1086(3) 0.81833(9) 0.0210(3) Uani d . 1 1
H H1N 0.5882 0.0697 0.7834 0.025 Uiso calc R 1 1
N N2 0.70730(12) 0.3584(3) 0.93020(9) 0.0201(3) Uani d . 1 1
N N3 0.53921(12) 0.4215(3) 0.84955(9) 0.0206(3) Uani d . 1 1
C C1 0.83033(14) 0.0059(4) 0.85440(11) 0.0246(4) Uani d . 1 1
H H1 0.8436 0.1437 0.8906 0.030 Uiso calc R 1 1
C C2 0.90995(15) -0.1513(4) 0.84207(12) 0.0277(4) Uani d . 1 1
H H2 0.9778 -0.1183 0.8700 0.033 Uiso calc R 1 1
C C3 0.89324(15) -0.3555(4) 0.79011(12) 0.0256(4) Uani d . 1 1
H H3 0.9486 -0.4621 0.7827 0.031 Uiso calc R 1 1
C C4 0.79368(15) -0.4010(4) 0.74907(11) 0.0241(4) Uani d . 1 1
H H4 0.7808 -0.5396 0.7131 0.029 Uiso calc R 1 1
C C5 0.71331(14) -0.2457(4) 0.76022(11) 0.0208(4) Uani d . 1 1
H H5 0.6458 -0.2787 0.7318 0.025 Uiso calc R 1 1
C C6 0.73029(14) -0.0402(4) 0.81301(10) 0.0195(4) Uani d . 1 1
C C7 0.63140(14) 0.3035(4) 0.86853(10) 0.0189(4) Uani d . 1 1
C C8 0.69016(14) 0.5539(4) 0.97648(10) 0.0208(4) Uani d . 1 1
C C9 0.59859(15) 0.6871(4) 0.96202(11) 0.0233(4) Uani d . 1 1
H H9 0.5873 0.8251 0.9951 0.028 Uiso calc R 1 1
C C10 0.52353(14) 0.6127(4) 0.89742(11) 0.0209(4) Uani d . 1 1
C C11 0.77222(15) 0.6184(4) 1.04550(11) 0.0246(4) Uani d . 1 1
H H11 0.7567 0.7622 1.0796 0.029 Uiso calc R 1 1
C C12 0.83749(15) 0.4101(4) 1.08962(12) 0.0276(4) Uani d . 1 1
H H12A 0.8585 0.4258 1.1488 0.033 Uiso calc R 1 1
H H12B 0.8239 0.2360 1.0698 0.033 Uiso calc R 1 1
C C13 0.88371(16) 0.5880(4) 1.03804(12) 0.0300(5) Uani d . 1 1
H H13A 0.8989 0.5239 0.9863 0.036 Uiso calc R 1 1
H H13B 0.9334 0.7136 1.0653 0.036 Uiso calc R 1 1
C C14 0.42255(15) 0.7483(4) 0.87894(12) 0.0255(4) Uani d . 1 1
H H14A 0.4283 0.8895 0.8427 0.038 Uiso calc R 1 1
H H14B 0.4043 0.8118 0.9291 0.038 Uiso calc R 1 1
H H14C 0.3690 0.6324 0.8530 0.038 Uiso calc R 1 1

loop_
_atom_site_aniso_label
_atom_site_aniso_U_11
_atom_site_aniso_U_22
_atom_site_aniso_U_33
_atom_site_aniso_U_12
_atom_site_aniso_U_13
_atom_site_aniso_U_23
N1 0.0185(7) 0.0259(8) 0.0165(7) 0.0004(6) -0.0023(5) -0.0027(6)
N2 0.0205(7) 0.0238(8) 0.0145(7) 0.0001(6) -0.0009(5) 0.0008(6)
N3 0.0196(7) 0.0250(8) 0.0164(7) 0.0014(6) 0.0010(5) 0.0005(6)
C1 0.0218(9) 0.0278(10) 0.0221(9) -0.0006(8) -0.0016(7) -0.0040(8)
C2 0.0209(9) 0.0329(11) 0.0270(9) 0.0014(8) -0.0016(7) -0.0027(8)
C3 0.0242(9) 0.0279(10) 0.0243(9) 0.0047(8) 0.0031(7) 0.0001(8)
C4 0.0290(10) 0.0234(10) 0.0194(8) -0.0003(8) 0.0027(7) -0.0025(7)
C5 0.0226(9) 0.0220(9) 0.0166(8) -0.0016(7) 0.0002(6) 0.0006(7)
C6 0.0207(8) 0.0227(9) 0.0146(7) 0.0004(7) 0.0014(6) 0.0019(7)
C7 0.0200(8) 0.0221(9) 0.0138(7) 0.0002(7) 0.0007(6) 0.0016(7)
C8 0.0227(9) 0.0233(9) 0.0151(8) -0.0009(7) 0.0005(6) 0.0016(7)
C9 0.0258(9) 0.0246(10) 0.0181(8) 0.0028(8) 0.0001(7) -0.0033(7)
C10 0.0219(9) 0.0235(9) 0.0167(8) 0.0015(7) 0.0018(6) 0.0022(7)
C11 0.0250(9) 0.0284(10) 0.0180(8) 0.0005(8) -0.0025(7) -0.0035(7)
C12 0.0244(9) 0.0333(11) 0.0216(9) 0.0006(8) -0.0053(7) 0.0005(8)
C13 0.0245(9) 0.0382(12) 0.0247(9) -0.0057(8) -0.0022(7) -0.0022(9)
C14 0.0232(9) 0.0289(10) 0.0226(9) 0.0054(8) -0.0005(7) -0.0004(8)

loop_
_atom_type_symbol
_atom_type_description
_atom_type_scat_dispersion_real
_atom_type_scat_dispersion_imag
_atom_type_scat_source
C C 0.0033 0.0016 'International Tables Vol C Tables 4.2.6.8 and 6.1.1.4'
H H 0.0000 0.0000 'International Tables Vol C Tables 4.2.6.8 and 6.1.1.4'
N N 0.0061 0.0033 'International Tables Vol C Tables 4.2.6.8 and 6.1.1.4'

loop_
_geom_angle_atom_site_label_1
_geom_angle_atom_site_label_2
_geom_angle_atom_site_label_3
_geom_angle
C7 N1 C6 130.97(15)
C7 N1 H1N 114.5
C6 N1 H1N 114.5
C7 N2 C8 116.06(16)
C10 N3 C7 116.01(16)
C2 C1 C6 119.45(18)
C2 C1 H1 120.3
C6 C1 H1 120.3
C1 C2 C3 121.81(18)
C1 C2 H2 119.1
C3 C2 H2 119.1
C2 C3 C4 118.62(18)
C2 C3 H3 120.7
C4 C3 H3 120.7
C5 C4 C3 120.47(18)
C5 C4 H4 119.8
C3 C4 H4 119.8
C4 C5 C6 120.82(17)
C4 C5 H5 119.6
C6 C5 H5 119.6
C1 C6 C5 118.84(17)
C1 C6 N1 125.02(17)
C5 C6 N1 116.12(16)
N2 C7 N3 126.65(17)
N2 C7 N1 119.35(16)
N3 C7 N1 114.00(16)
N2 C8 C9 121.73(17)
N2 C8 C11 117.43(17)
C9 C8 C11 120.82(17)
C8 C9 C10 117.96(18)
C8 C9 H9 121.0
C10 C9 H9 121.0
N3 C10 C9 121.56(17)
N3 C10 C14 117.93(16)
C9 C10 C14 120.50(17)
C8 C11 C13 119.78(16)
C8 C11 C12 119.22(18)
C13 C11 C12 58.99(14)
C8 C11 H11 115.7
C13 C11 H11 115.7
C12 C11 H11 115.7
C13 C12 C11 60.26(14)
C13 C12 H12A 117.7
C11 C12 H12A 117.7
C13 C12 H12B 117.7
C11 C12 H12B 117.7
H12A C12 H12B 114.9
C12 C13 C11 60.74(14)
C12 C13 H13A 117.7
C11 C13 H13A 117.7
C12 C13 H13B 117.7
C11 C13 H13B 117.7
H13A C13 H13B 114.8
C10 C14 H14A 109.5
C10 C14 H14B 109.5
H14A C14 H14B 109.5
C10 C14 H14C 109.5
H14A C14 H14C 109.5
H14B C14 H14C 109.5

loop_
_geom_bond_atom_site_label_1
_geom_bond_atom_site_label_2
_geom_bond_distance
N1 C7 1.367(2)
N1 C6 1.404(2)
N1 H1N 0.8800
N2 C7 1.341(2)
N2 C8 1.343(2)
N3 C10 1.337(2)
N3 C7 1.355(2)
C1 C2 1.387(3)
C1 C6 1.400(2)
C1 H1 0.9500
C2 C3 1.388(3)
C2 H2 0.9500
C3 C4 1.392(3)
C3 H3 0.9500
C4 C5 1.383(3)
C4 H4 0.9500
C5 C6 1.402(3)
C5 H5 0.9500
C8 C9 1.384(3)
C8 C11 1.481(2)
C9 C10 1.392(3)
C9 H9 0.9500
C10 C14 1.498(3)
C11 C13 1.507(3)
C11 C12 1.514(3)
C11 H11 1.0000
C12 C13 1.488(3)
C12 H12A 0.9900
C12 H12B 0.9900
C13 H13A 0.9900
C13 H13B 0.9900
C14 H14A 0.9800
C14 H14B 0.9800
C14 H14C 0.9800

loop_
_geom_torsion_atom_site_label_1
_geom_torsion_atom_site_label_2
_geom_torsion_atom_site_label_3
_geom_torsion_atom_site_label_4
_geom_torsion
C6 C1 C2 C3 -0.5(3)
C1 C2 C3 C4 0.5(3)
C2 C3 C4 C5 -0.2(3)
C3 C4 C5 C6 -0.1(3)
C2 C1 C6 C5 0.2(3)
C2 C1 C6 N1 -178.05(18)
C4 C5 C6 C1 0.1(3)
C4 C5 C6 N1 178.52(17)
C7 N1 C6 C1 -8.8(3)
C7 N1 C6 C5 172.85(18)
C8 N2 C7 N3 -1.5(3)
C8 N2 C7 N1 179.34(16)
C10 N3 C7 N2 0.4(3)
C10 N3 C7 N1 179.63(16)
C6 N1 C7 N2 -8.0(3)
C6 N1 C7 N3 172.68(17)
C7 N2 C8 C9 1.2(3)
C7 N2 C8 C11 179.58(16)
N2 C8 C9 C10 0.0(3)
C11 C8 C9 C10 -178.32(18)
C7 N3 C10 C9 1.0(3)
C7 N3 C10 C14 -179.81(17)
C8 C9 C10 N3 -1.2(3)
C8 C9 C10 C14 179.64(18)
N2 C8 C11 C13 35.3(3)
C9 C8 C11 C13 -146.3(2)
N2 C8 C11 C12 -33.6(3)
C9 C8 C11 C12 144.84(19)
C8 C11 C12 C13 109.1(2)
C8 C11 C13 C12 -108.2(2)
